data_7038200
loop_
_publ_author_name
'Nakajima, Takayuki'
'Noda, Sayo'
'Sakamoto, Miyuki'
'Matsui, Aya'
'Nakamae, Kanako'
'Kure, Bunsho'
'Ura, Yasuyuki'
'Tanase, Tomoaki'

_publ_section_title
;
 Oxidative addition of an aromatic ortho C-H bond of tetraphosphine to
 asymmetric diiridium(i) centres.
;
_journal_issue 11
_journal_name_full 'Dalton transactions (Cambridge, England : 2003)'
_journal_page_first 4747
_journal_page_last 4761
_journal_paper_doi 10.1039/c5dt04725k
_journal_volume 45
_journal_year 2016
_chemical_absolute_configuration ad
_chemical_formula_moiety 'C63 H83 F12 Ir N2 O3 P6'
_chemical_formula_sum 'C63 H83 F12 Ir N2 O3 P6'
_chemical_formula_weight 1522.40
_space_group_IT_number 19
_symmetry_cell_setting orthorhombic
_symmetry_Int_Tables_number 19
_symmetry_space_group_name_Hall 'P 2ac 2ab'
_symmetry_space_group_name_H-M 'P 21 21 21'
_atom_sites_solution_hydrogens geom
_atom_sites_solution_primary direct
_atom_sites_solution_secondary difmap
_audit_update_record
;
2016-01-25 deposited with the CCDC.
2016-01-26 downloaded from the CCDC.
;
_cell_angle_alpha 90.0000
_cell_angle_beta 90.0000
_cell_angle_gamma 90.0000
_cell_formula_units_Z 4
_cell_length_a 13.058(3)
_cell_length_b 18.478(4)
_cell_length_c 28.214(6)
_cell_measurement_reflns_used 18444
_cell_measurement_temperature 153
_cell_measurement_theta_max 27.47
_cell_measurement_theta_min 3.06
_cell_volume 6808(3)
_computing_cell_refinement CrystalClear
_computing_data_collection 'CrystalClear (Rigaku Inc., 2008)'
_computing_data_reduction CrystalClear
_computing_molecular_graphics 'CrystalStructure 4.0'
_computing_publication_material 'CrystalStructure 4.0 (Rigaku, 2010)'
_computing_structure_refinement 'SHELXL97 (Sheldrick, 2008)'
_computing_structure_solution 'SIR92 (Altomare, et al., 1994)'
_diffrn_ambient_temperature 153
_diffrn_detector_area_resol_mean 7.111
_diffrn_measured_fraction_theta_full 0.996
_diffrn_measured_fraction_theta_max 0.996
_diffrn_measurement_device_type 'Rigaku Saturn724'
_diffrn_measurement_method \w
_diffrn_radiation_type 'Mo K\a'
_diffrn_radiation_wavelength 0.71075
_diffrn_reflns_av_R_equivalents 0.0719
_diffrn_reflns_limit_h_max 16
_diffrn_reflns_limit_h_min -16
_diffrn_reflns_limit_k_max 23
_diffrn_reflns_limit_k_min -23
_diffrn_reflns_limit_l_max 36
_diffrn_reflns_limit_l_min -33
_diffrn_reflns_number 79705
_diffrn_reflns_theta_full 27.47
_diffrn_reflns_theta_max 27.48
_diffrn_standards_number 0
_exptl_absorpt_coefficient_mu 2.185
_exptl_absorpt_correction_T_max 0.959
_exptl_absorpt_correction_T_min 0.734
_exptl_absorpt_correction_type multi-scan
_exptl_absorpt_process_details 'REQAB (Rigaku, 1998)'
_exptl_crystal_colour colorless
_exptl_crystal_density_diffrn 1.485
_exptl_crystal_density_method 'not measured'
_exptl_crystal_description plate
_exptl_crystal_F_000 3096.00
_exptl_crystal_size_max 0.298
_exptl_crystal_size_mid 0.068
_exptl_crystal_size_min 0.019
_refine_diff_density_max 4.350
_refine_diff_density_min -1.760
_refine_ls_abs_structure_details 'Flack, H. D. (1983), Acta Cryst. A39, 876-881.  7049 Friedel Pairs'
_refine_ls_abs_structure_Flack -0.028(8)
_refine_ls_extinction_method none
_refine_ls_goodness_of_fit_ref 1.106
_refine_ls_hydrogen_treatment mixed
_refine_ls_number_parameters 787
_refine_ls_number_reflns 15541
_refine_ls_number_restraints 0
_refine_ls_R_factor_gt 0.0657
_refine_ls_shift/su_max 0.003
_refine_ls_structure_factor_coef Fsqd
_refine_ls_weighting_details 'w = 1/[\s^2^(Fo^2^)+(0.0987P)^2^+3.8123P] where P=(Fo^2^+2Fc^2^)/3'
_refine_ls_weighting_scheme calc
_refine_ls_wR_factor_ref 0.1803
_reflns_number_gt 13436
_reflns_number_total 15541
_reflns_threshold_expression F^2^>2.0\s(F^2^)
_cod_data_source_file c5dt04725k2.cif
_cod_data_source_block compound4
_cod_depositor_comments 'Adding full bibliography for 7038197--7038203.cif.'
_cod_database_code 7038200

loop_
_symmetry_equiv_pos_site_id
_symmetry_equiv_pos_as_xyz
1 +X,+Y,+Z
2 1/2+X,1/2-Y,-Z
3 -X,1/2+Y,1/2-Z
4 1/2-X,-Y,1/2+Z

loop_
_atom_site_label
_atom_site_type_symbol
_atom_site_fract_x
_atom_site_fract_y
_atom_site_fract_z
_atom_site_U_iso_or_equiv
_atom_site_adp_type
_atom_site_occupancy
_atom_site_symmetry_multiplicity
_atom_site_calc_flag
_atom_site_refinement_flags
Ir1 Ir 0.16098(2) 0.445256(16) 0.913056(10) 0.03554(10) Uani 1.0 4 d .
P1 P 0.05547(16) 0.52363(12) 0.87096(8) 0.0386(5) Uani 1.0 4 d .
P2 P 0.00936(16) 0.38600(11) 0.89747(7) 0.0371(5) Uani 1.0 4 d .
P3 P 0.21001(16) 0.36219(12) 0.97116(8) 0.0395(5) Uani 1.0 4 d .
P4 P 0.3383(3) 0.36023(13) 1.06598(8) 0.0510(6) Uani 1.0 4 d .
P5 P 0.6566(3) 0.83066(15) 0.90776(10) 0.0619(7) Uani 1.0 4 d .
P6 P 0.6229(3) 0.39948(18) 0.89616(15) 0.0732(10) Uani 1.0 4 d .
F1 F 0.6455(8) 0.7743(5) 0.8655(3) 0.108(3) Uani 1.0 4 d .
F2 F 0.7128(8) 0.7737(6) 0.9393(4) 0.123(4) Uani 1.0 4 d .
F3 F 0.7599(6) 0.8572(5) 0.8863(4) 0.106(3) Uani 1.0 4 d .
F4 F 0.5988(8) 0.8903(5) 0.8775(4) 0.110(3) Uani 1.0 4 d .
F5 F 0.5503(7) 0.8025(5) 0.9286(3) 0.103(3) Uani 1.0 4 d .
F6 F 0.6650(7) 0.8892(5) 0.9488(3) 0.098(3) Uani 1.0 4 d .
F7 F 0.6736(14) 0.4233(11) 0.9445(8) 0.110(3) Uani 0.5000 4 d .
F8 F 0.7320(16) 0.3664(13) 0.8810(8) 0.110(3) Uani 0.5000 4 d .
F9 F 0.6565(10) 0.4785(5) 0.8849(6) 0.151(5) Uani 1.0 4 d .
F10 F 0.5109(14) 0.4228(11) 0.8798(8) 0.110(3) Uani 0.5000 4 d .
F11 F 0.5936(8) 0.3230(5) 0.9156(5) 0.141(5) Uani 1.0 4 d .
F12 F 0.5731(14) 0.3551(12) 0.8552(8) 0.110(3) Uani 0.5000 4 d .
F13 F 0.5175(13) 0.4355(11) 0.9136(8) 0.110(3) Uani 0.5000 4 d .
F14 F 0.6036(14) 0.4206(11) 0.9480(8) 0.110(3) Uani 0.5000 4 d .
F15 F 0.7358(15) 0.3764(13) 0.9073(8) 0.110(3) Uani 0.5000 4 d .
F16 F 0.6475(14) 0.3835(11) 0.8429(7) 0.110(3) Uani 0.5000 4 d .
O1 O 0.8747(6) 0.5204(5) 0.9855(3) 0.074(3) Uani 1.0 4 d .
O2 O 0.1956(9) 0.0928(8) 0.7186(5) 0.125(5) Uani 1.0 4 d .
O3 O 0.2867(10) 0.7337(7) 0.8194(6) 0.128(5) Uani 1.0 4 d .
N1 N 0.3381(5) 0.5577(4) 0.9315(3) 0.0403(14) Uani 1.0 4 d .
N2 N 0.2790(6) 0.3936(5) 0.8204(3) 0.0500(19) Uani 1.0 4 d .
C1 C 0.2734(8) 0.5149(5) 0.9258(4) 0.050(3) Uani 1.0 4 d .
C2 C 0.2388(6) 0.4090(4) 0.8548(3) 0.0374(17) Uani 1.0 4 d .
C3 C -0.0596(7) 0.4671(5) 0.8780(3) 0.0414(19) Uani 1.0 4 d .
C4 C -0.0551(7) 0.3478(5) 0.9484(4) 0.0441(19) Uani 1.0 4 d .
C5 C 0.0136(7) 0.2960(5) 0.9767(3) 0.0426(19) Uani 1.0 4 d .
C6 C 0.0987(7) 0.3336(6) 1.0061(3) 0.045(2) Uani 1.0 4 d .
C7 C 0.2960(8) 0.4082(6) 1.0133(3) 0.048(2) Uani 1.0 4 d .
C8 C 0.0296(7) 0.6149(5) 0.8918(4) 0.047(2) Uani 1.0 4 d .
C9 C -0.0396(8) 0.6570(6) 0.8666(4) 0.052(3) Uani 1.0 4 d .
C10 C -0.0632(10) 0.7246(7) 0.8840(5) 0.069(3) Uani 1.0 4 d .
C11 C -0.0238(10) 0.7503(6) 0.9243(5) 0.065(3) Uani 1.0 4 d .
C12 C 0.0442(9) 0.7094(6) 0.9496(5) 0.063(3) Uani 1.0 4 d .
C13 C 0.0726(8) 0.6413(6) 0.9340(4) 0.051(3) Uani 1.0 4 d .
C14 C 0.0850(7) 0.5368(5) 0.8085(4) 0.047(2) Uani 1.0 4 d .
C15 C 0.0319(9) 0.5031(6) 0.7726(4) 0.057(3) Uani 1.0 4 d .
C16 C 0.0638(12) 0.5150(9) 0.7253(5) 0.087(4) Uani 1.0 4 d .
C17 C 0.1442(12) 0.5560(9) 0.7168(4) 0.082(4) Uani 1.0 4 d .
C18 C 0.1951(11) 0.5908(8) 0.7523(5) 0.086(5) Uani 1.0 4 d .
C19 C 0.1644(9) 0.5818(7) 0.7981(4) 0.062(3) Uani 1.0 4 d .
C20 C 0.0082(7) 0.3186(5) 0.8510(3) 0.0429(19) Uani 1.0 4 d .
C21 C 0.0907(9) 0.2710(6) 0.8465(4) 0.058(3) Uani 1.0 4 d .
C22 C 0.0894(9) 0.2188(6) 0.8116(5) 0.067(3) Uani 1.0 4 d .
C23 C 0.0101(10) 0.2138(7) 0.7809(5) 0.077(4) Uani 1.0 4 d .
C24 C -0.0737(12) 0.2597(7) 0.7850(5) 0.080(4) Uani 1.0 4 d .
C25 C -0.0746(9) 0.3115(7) 0.8209(4) 0.063(3) Uani 1.0 4 d .
C26 C 0.2716(6) 0.2795(5) 0.9532(3) 0.0410(18) Uani 1.0 4 d .
C27 C 0.3503(7) 0.2820(5) 0.9198(3) 0.047(2) Uani 1.0 4 d .
C28 C 0.3970(7) 0.2205(6) 0.9049(4) 0.055(3) Uani 1.0 4 d .
C29 C 0.3677(8) 0.1535(6) 0.9217(4) 0.056(3) Uani 1.0 4 d .
C30 C 0.2907(8) 0.1484(6) 0.9556(4) 0.055(3) Uani 1.0 4 d .
C31 C 0.2440(7) 0.2106(6) 0.9712(4) 0.047(2) Uani 1.0 4 d .
C32 C 0.2302(8) 0.3721(7) 1.1072(4) 0.059(3) Uani 1.0 4 d .
C33 C 0.1667(9) 0.4363(6) 1.1103(4) 0.065(3) Uani 1.0 4 d .
C34 C 0.0914(9) 0.4368(7) 1.1455(5) 0.070(3) Uani 1.0 4 d .
C35 C 0.0771(9) 0.3756(8) 1.1749(5) 0.072(4) Uani 1.0 4 d .
C36 C 0.1335(10) 0.3166(8) 1.1699(5) 0.071(4) Uani 1.0 4 d .
C37 C 0.2082(9) 0.3145(7) 1.1357(4) 0.062(3) Uani 1.0 4 d .
C38 C 0.4321(8) 0.4294(6) 1.0864(4) 0.058(3) Uani 1.0 4 d .
C39 C 0.4076(10) 0.5010(7) 1.0943(5) 0.078(4) Uani 1.0 4 d .
C40 C 0.4844(13) 0.5489(7) 1.1087(5) 0.085(4) Uani 1.0 4 d .
C41 C 0.5844(12) 0.5228(9) 1.1159(5) 0.093(5) Uani 1.0 4 d .
C42 C 0.6007(10) 0.4539(11) 1.1062(7) 0.122(8) Uani 1.0 4 d .
C43 C 0.5283(11) 0.4088(8) 1.0927(6) 0.099(6) Uani 1.0 4 d .
C44 C 0.4154(7) 0.6151(5) 0.9375(4) 0.048(2) Uani 1.0 4 d .
C45 C 0.4678(9) 0.6217(7) 0.8895(5) 0.069(3) Uani 1.0 4 d .
C46 C 0.3564(9) 0.6828(6) 0.9488(5) 0.072(4) Uani 1.0 4 d .
C47 C 0.4882(10) 0.5944(8) 0.9761(6) 0.086(5) Uani 1.0 4 d .
C48 C 0.3293(9) 0.3733(7) 0.7753(4) 0.064(3) Uani 1.0 4 d .
C49 C 0.3891(10) 0.3021(7) 0.7842(5) 0.075(4) Uani 1.0 4 d .
C50 C 0.2441(11) 0.3607(8) 0.7398(4) 0.082(4) Uani 1.0 4 d .
C51 C 0.3959(11) 0.4362(8) 0.7604(5) 0.092(5) Uani 1.0 4 d .
C52 C 0.7969(10) 0.5732(9) 0.9795(5) 0.085(4) Uani 1.0 4 d .
C53 C 0.7768(13) 0.6078(10) 1.0247(6) 0.102(6) Uani 1.0 4 d .
C54 C 0.8527(10) 0.5740(8) 1.0599(5) 0.083(4) Uani 1.0 4 d .
C55 C 0.9312(9) 0.5391(7) 1.0271(4) 0.064(3) Uani 1.0 4 d .
C56 C 0.2795(14) 0.1214(12) 0.6952(7) 0.120(7) Uani 1.0 4 d .
C57 C 0.3694(13) 0.1000(14) 0.7227(7) 0.131(8) Uani 1.0 4 d .
C58 C 0.3318(12) 0.0600(10) 0.7659(7) 0.117(7) Uani 1.0 4 d .
C59 C 0.2305(14) 0.0361(12) 0.7497(8) 0.140(9) Uani 1.0 4 d .
C60 C 0.2207(15) 0.7928(12) 0.8352(8) 0.127(7) Uani 1.0 4 d .
C61 C 0.2449(17) 0.8570(9) 0.8057(9) 0.130(7) Uani 1.0 4 d .
C62 C 0.3526(16) 0.8405(12) 0.7901(10) 0.159(10) Uani 1.0 4 d .
C63 C 0.3736(15) 0.7692(11) 0.8046(10) 0.153(10) Uani 1.0 4 d .
H1 H 0.110(8) 0.477(5) 0.957(4) 0.0497 Uiso 1.0 4 d .
H3A H -0.1069 0.4860 0.9025 0.0497 Uiso 1.0 4 calc R
H3B H -0.0967 0.4597 0.8478 0.0497 Uiso 1.0 4 calc R
H4A H -0.0780 0.3875 0.9694 0.0529 Uiso 1.0 4 calc R
H4B H -0.1167 0.3213 0.9375 0.0529 Uiso 1.0 4 calc R
H5A H 0.0462 0.2617 0.9544 0.0511 Uiso 1.0 4 calc R
H5B H -0.0300 0.2675 0.9985 0.0511 Uiso 1.0 4 calc R
H6A H 0.1220 0.3000 1.0312 0.0541 Uiso 1.0 4 calc R
H6B H 0.0690 0.3766 1.0219 0.0541 Uiso 1.0 4 calc R
H7A H 0.3580 0.4231 0.9956 0.0580 Uiso 1.0 4 calc R
H7B H 0.2614 0.4530 1.0239 0.0580 Uiso 1.0 4 calc R
H9 H -0.0698 0.6396 0.8381 0.0628 Uiso 1.0 4 calc R
H10 H -0.1093 0.7541 0.8665 0.0827 Uiso 1.0 4 calc R
H11 H -0.0430 0.7969 0.9355 0.0783 Uiso 1.0 4 calc R
H12 H 0.0723 0.7279 0.9782 0.0758 Uiso 1.0 4 calc R
H13 H 0.1202 0.6131 0.9515 0.0617 Uiso 1.0 4 calc R
H15 H -0.0249 0.4727 0.7794 0.0687 Uiso 1.0 4 calc R
H16 H 0.0274 0.4934 0.6998 0.1049 Uiso 1.0 4 calc R
H17 H 0.1673 0.5615 0.6851 0.0987 Uiso 1.0 4 calc R
H18 H 0.2517 0.6211 0.7452 0.1031 Uiso 1.0 4 calc R
H19 H 0.1984 0.6071 0.8229 0.0746 Uiso 1.0 4 calc R
H21 H 0.1475 0.2746 0.8675 0.0696 Uiso 1.0 4 calc R
H22 H 0.1450 0.1858 0.8091 0.0809 Uiso 1.0 4 calc R
H23 H 0.0117 0.1786 0.7563 0.0919 Uiso 1.0 4 calc R
H24 H -0.1297 0.2558 0.7637 0.0956 Uiso 1.0 4 calc R
H25 H -0.1324 0.3421 0.8248 0.0758 Uiso 1.0 4 calc R
H27 H 0.3715 0.3274 0.9074 0.0562 Uiso 1.0 4 calc R
H28 H 0.4509 0.2235 0.8823 0.0656 Uiso 1.0 4 calc R
H29 H 0.4001 0.1110 0.9102 0.0670 Uiso 1.0 4 calc R
H30 H 0.2706 0.1026 0.9677 0.0663 Uiso 1.0 4 calc R
H31 H 0.1919 0.2073 0.9946 0.0562 Uiso 1.0 4 calc R
H33 H 0.1757 0.4760 1.0894 0.0774 Uiso 1.0 4 calc R
H34 H 0.0496 0.4784 1.1497 0.0842 Uiso 1.0 4 calc R
H35 H 0.0260 0.3769 1.1989 0.0861 Uiso 1.0 4 calc R
H36 H 0.1224 0.2759 1.1898 0.0856 Uiso 1.0 4 calc R
H37 H 0.2462 0.2711 1.1317 0.0750 Uiso 1.0 4 calc R
H39 H 0.3393 0.5176 1.0899 0.0932 Uiso 1.0 4 calc R
H40 H 0.4692 0.5987 1.1136 0.1015 Uiso 1.0 4 calc R
H41 H 0.6376 0.5534 1.1271 0.1117 Uiso 1.0 4 calc R
H42 H 0.6685 0.4359 1.1092 0.1470 Uiso 1.0 4 calc R
H43 H 0.5458 0.3595 1.0872 0.1184 Uiso 1.0 4 calc R
H45A H 0.4972 0.5748 0.8806 0.0833 Uiso 1.0 4 calc R
H45B H 0.5224 0.6579 0.8914 0.0833 Uiso 1.0 4 calc R
H45C H 0.4175 0.6365 0.8656 0.0833 Uiso 1.0 4 calc R
H46A H 0.3080 0.6931 0.9232 0.0862 Uiso 1.0 4 calc R
H46B H 0.4041 0.7235 0.9522 0.0862 Uiso 1.0 4 calc R
H46C H 0.3187 0.6761 0.9786 0.0862 Uiso 1.0 4 calc R
H47A H 0.4501 0.5866 1.0056 0.1028 Uiso 1.0 4 calc R
H47B H 0.5383 0.6333 0.9807 0.1028 Uiso 1.0 4 calc R
H47C H 0.5240 0.5497 0.9673 0.1028 Uiso 1.0 4 calc R
H49A H 0.4339 0.3080 0.8118 0.0897 Uiso 1.0 4 calc R
H49B H 0.4306 0.2905 0.7563 0.0897 Uiso 1.0 4 calc R
H49C H 0.3405 0.2627 0.7902 0.0897 Uiso 1.0 4 calc R
H50A H 0.1957 0.3251 0.7525 0.0982 Uiso 1.0 4 calc R
H50B H 0.2732 0.3425 0.7101 0.0982 Uiso 1.0 4 calc R
H50C H 0.2082 0.4063 0.7337 0.0982 Uiso 1.0 4 calc R
H51A H 0.3532 0.4793 0.7560 0.1104 Uiso 1.0 4 calc R
H51B H 0.4306 0.4244 0.7306 0.1104 Uiso 1.0 4 calc R
H51C H 0.4471 0.4457 0.7851 0.1104 Uiso 1.0 4 calc R
H52A H 0.7336 0.5500 0.9676 0.1021 Uiso 1.0 4 calc R
H52B H 0.8191 0.6098 0.9560 0.1021 Uiso 1.0 4 calc R
H53A H 0.7054 0.5988 1.0349 0.1229 Uiso 1.0 4 calc R
H53B H 0.7877 0.6607 1.0224 0.1229 Uiso 1.0 4 calc R
H54A H 0.8847 0.6113 1.0802 0.0999 Uiso 1.0 4 calc R
H54B H 0.8188 0.5374 1.0802 0.0999 Uiso 1.0 4 calc R
H55A H 0.9870 0.5734 1.0195 0.0766 Uiso 1.0 4 calc R
H55B H 0.9612 0.4954 1.0419 0.0766 Uiso 1.0 4 calc R
H56A H 0.2744 0.1748 0.6936 0.1440 Uiso 1.0 4 calc R
H56B H 0.2838 0.1020 0.6626 0.1440 Uiso 1.0 4 calc R
H57A H 0.4091 0.1433 0.7322 0.1575 Uiso 1.0 4 calc R
H57B H 0.4143 0.0683 0.7035 0.1575 Uiso 1.0 4 calc R
H58A H 0.3766 0.0185 0.7738 0.1406 Uiso 1.0 4 calc R
H58B H 0.3267 0.0924 0.7938 0.1406 Uiso 1.0 4 calc R
H59A H 0.2355 -0.0105 0.7326 0.1679 Uiso 1.0 4 calc R
H59B H 0.1832 0.0302 0.7769 0.1679 Uiso 1.0 4 calc R
H60A H 0.2333 0.8035 0.8690 0.1521 Uiso 1.0 4 calc R
H60B H 0.1478 0.7793 0.8313 0.1521 Uiso 1.0 4 calc R
H61A H 0.2419 0.9022 0.8245 0.1557 Uiso 1.0 4 calc R
H61B H 0.1979 0.8610 0.7783 0.1557 Uiso 1.0 4 calc R
H62A H 0.3586 0.8447 0.7552 0.1912 Uiso 1.0 4 calc R
H62B H 0.4014 0.8747 0.8049 0.1912 Uiso 1.0 4 calc R
H63A H 0.4047 0.7422 0.7780 0.1836 Uiso 1.0 4 calc R
H63B H 0.4238 0.7702 0.8309 0.1836 Uiso 1.0 4 calc R

loop_
_atom_site_aniso_label
_atom_site_aniso_U_11
_atom_site_aniso_U_22
_atom_site_aniso_U_33
_atom_site_aniso_U_12
_atom_site_aniso_U_13
_atom_site_aniso_U_23
Ir1 0.03249(15) 0.03908(15) 0.03506(15) -0.00318(12) 0.00124(12) -0.00012(12)
P1 0.0364(11) 0.0396(11) 0.0398(11) 0.0025(9) 0.0005(9) 0.0011(9)
P2 0.0321(10) 0.0392(11) 0.0399(11) -0.0024(8) 0.0001(8) -0.0021(8)
P3 0.0326(10) 0.0480(12) 0.0378(11) -0.0047(9) -0.0014(9) 0.0044(9)
P4 0.0556(14) 0.0511(12) 0.0462(12) 0.0056(12) -0.0049(12) 0.0011(10)
P5 0.0594(15) 0.0546(14) 0.0718(17) -0.0026(13) 0.0173(17) 0.0041(13)
P6 0.0465(15) 0.0592(17) 0.114(3) 0.0055(13) -0.0137(16) -0.0064(17)
F1 0.128(8) 0.087(6) 0.108(6) -0.033(6) 0.037(6) -0.014(5)
F2 0.123(8) 0.118(8) 0.129(8) 0.055(6) 0.008(6) 0.043(6)
F3 0.073(5) 0.105(7) 0.139(8) -0.014(5) 0.057(5) -0.025(6)
F4 0.103(7) 0.100(7) 0.126(8) 0.010(6) -0.006(6) 0.033(6)
F5 0.091(6) 0.108(7) 0.110(7) -0.025(5) 0.037(5) 0.006(5)
F6 0.103(6) 0.100(6) 0.090(6) -0.000(6) 0.021(5) -0.023(5)
F7 0.076(4) 0.130(5) 0.123(6) 0.010(4) -0.009(5) -0.023(5)
F8 0.076(4) 0.130(5) 0.123(6) 0.010(4) -0.009(5) -0.023(5)
F9 0.137(9) 0.074(6) 0.242(14) 0.002(6) 0.004(10) 0.045(7)
F10 0.076(4) 0.130(5) 0.123(6) 0.010(4) -0.009(5) -0.023(5)
F11 0.114(7) 0.085(6) 0.223(13) 0.010(6) 0.054(9) 0.029(8)
F12 0.076(4) 0.130(5) 0.123(6) 0.010(4) -0.009(5) -0.023(5)
F13 0.076(4) 0.130(5) 0.123(6) 0.010(4) -0.009(5) -0.023(5)
F14 0.076(4) 0.130(5) 0.123(6) 0.010(4) -0.009(5) -0.023(5)
F15 0.076(4) 0.130(5) 0.123(6) 0.010(4) -0.009(5) -0.023(5)
F16 0.076(4) 0.130(5) 0.123(6) 0.010(4) -0.009(5) -0.023(5)
O1 0.061(5) 0.074(5) 0.086(6) 0.004(4) 0.002(4) -0.028(5)
O2 0.087(8) 0.170(12) 0.119(9) 0.004(8) -0.002(7) 0.068(9)
O3 0.097(9) 0.106(9) 0.181(13) -0.028(7) 0.033(9) -0.016(9)
N1 0.036(4) 0.046(4) 0.039(4) -0.018(4) 0.001(3) 0.001(3)
N2 0.048(5) 0.061(5) 0.041(4) 0.003(4) 0.007(4) -0.002(4)
C1 0.051(6) 0.050(6) 0.048(6) 0.014(5) 0.005(4) 0.005(4)
C2 0.036(4) 0.030(4) 0.046(5) -0.000(3) 0.001(4) 0.003(4)
C3 0.038(5) 0.048(5) 0.038(5) -0.008(4) 0.002(4) -0.005(4)
C4 0.031(4) 0.050(5) 0.051(5) -0.007(4) 0.000(4) 0.005(4)
C5 0.034(4) 0.054(5) 0.040(5) -0.014(4) 0.005(4) 0.004(4)
C6 0.043(5) 0.054(5) 0.038(5) -0.005(4) 0.002(4) -0.002(4)
C7 0.046(5) 0.061(6) 0.037(5) -0.013(5) 0.001(4) 0.001(4)
C8 0.038(5) 0.048(5) 0.056(5) -0.001(4) 0.010(4) 0.001(4)
C9 0.055(6) 0.050(6) 0.053(6) 0.015(5) -0.004(5) 0.006(5)
C10 0.073(8) 0.059(7) 0.074(8) 0.023(6) 0.006(6) 0.009(6)
C11 0.076(8) 0.050(6) 0.069(8) 0.006(6) 0.018(6) -0.009(5)
C12 0.065(7) 0.054(6) 0.070(7) -0.003(5) 0.010(6) -0.026(6)
C13 0.050(6) 0.048(5) 0.057(6) -0.001(4) 0.005(5) 0.004(5)
C14 0.040(5) 0.056(6) 0.046(5) 0.012(4) -0.000(4) 0.013(4)
C15 0.062(6) 0.068(7) 0.042(5) 0.011(5) 0.000(5) 0.009(5)
C16 0.096(10) 0.116(12) 0.051(7) 0.008(9) -0.018(7) 0.007(7)
C17 0.100(10) 0.107(10) 0.040(6) 0.028(10) 0.015(6) 0.020(7)
C18 0.083(9) 0.095(10) 0.080(9) 0.012(7) 0.022(7) 0.053(8)
C19 0.061(6) 0.074(7) 0.052(6) 0.007(6) 0.006(5) 0.012(5)
C20 0.039(5) 0.048(5) 0.042(5) -0.007(4) 0.004(4) 0.001(4)
C21 0.050(6) 0.056(6) 0.068(7) 0.000(5) 0.002(5) -0.014(5)
C22 0.060(7) 0.057(6) 0.086(8) 0.000(5) 0.005(6) -0.034(6)
C23 0.077(8) 0.082(8) 0.071(7) -0.018(7) 0.012(7) -0.034(7)
C24 0.098(10) 0.069(8) 0.071(8) -0.032(8) -0.004(7) -0.025(7)
C25 0.048(6) 0.075(8) 0.066(7) -0.009(5) -0.010(5) -0.010(6)
C26 0.033(4) 0.045(5) 0.046(5) -0.007(4) -0.004(4) -0.001(4)
C27 0.035(4) 0.060(5) 0.045(5) 0.011(4) 0.001(4) 0.012(4)
C28 0.044(5) 0.069(7) 0.050(6) 0.012(5) 0.005(4) 0.010(5)
C29 0.050(6) 0.057(6) 0.061(7) 0.018(5) -0.005(5) -0.002(5)
C30 0.053(6) 0.054(6) 0.059(6) 0.002(5) -0.009(5) 0.014(5)
C31 0.033(5) 0.056(6) 0.052(5) 0.002(4) -0.011(4) 0.003(4)
C32 0.053(6) 0.081(8) 0.042(5) -0.006(6) -0.004(5) -0.014(5)
C33 0.070(7) 0.067(7) 0.056(6) -0.002(7) 0.001(6) 0.007(5)
C34 0.054(6) 0.079(8) 0.078(8) 0.007(6) -0.012(6) -0.025(7)
C35 0.051(7) 0.100(10) 0.064(7) -0.019(7) 0.005(5) 0.005(7)
C36 0.077(9) 0.076(8) 0.062(7) -0.021(7) -0.010(6) -0.002(6)
C37 0.067(7) 0.065(7) 0.056(6) -0.014(6) -0.020(6) 0.003(5)
C38 0.058(6) 0.073(7) 0.042(5) -0.013(5) -0.008(5) -0.005(5)
C39 0.072(8) 0.066(7) 0.095(10) -0.007(6) -0.021(7) 0.010(7)
C40 0.136(13) 0.052(7) 0.066(7) -0.019(8) -0.013(8) 0.001(6)
C41 0.076(9) 0.118(12) 0.085(10) -0.053(9) -0.005(7) -0.030(9)
C42 0.049(7) 0.167(17) 0.151(15) -0.009(9) 0.007(8) -0.100(14)
C43 0.072(8) 0.088(10) 0.136(14) 0.005(7) -0.022(9) -0.061(10)
C44 0.032(4) 0.039(5) 0.072(6) -0.010(4) 0.004(4) -0.001(5)
C45 0.059(7) 0.067(7) 0.082(8) -0.021(6) 0.013(6) -0.011(6)
C46 0.059(7) 0.055(6) 0.102(9) -0.016(5) 0.016(7) -0.016(6)
C47 0.059(7) 0.081(9) 0.117(11) -0.015(7) -0.044(8) -0.005(8)
C48 0.048(6) 0.084(8) 0.060(6) 0.001(6) 0.012(5) 0.026(6)
C49 0.065(7) 0.076(8) 0.083(8) 0.029(6) 0.016(6) 0.005(7)
C50 0.105(10) 0.105(10) 0.035(6) 0.020(8) 0.004(6) -0.017(6)
C51 0.097(10) 0.111(11) 0.068(8) 0.014(9) 0.046(8) 0.010(8)
C52 0.066(8) 0.119(12) 0.071(8) 0.013(8) -0.007(6) -0.019(8)
C53 0.108(12) 0.117(13) 0.083(10) 0.020(10) 0.010(9) -0.045(9)
C54 0.068(8) 0.106(11) 0.076(8) -0.023(8) 0.017(7) -0.017(7)
C55 0.067(7) 0.069(8) 0.055(6) -0.017(6) 0.009(5) -0.008(5)
C56 0.106(14) 0.133(16) 0.121(14) 0.011(12) 0.017(12) 0.042(13)
C57 0.077(11) 0.21(3) 0.110(14) -0.027(13) 0.002(10) -0.006(15)
C58 0.080(10) 0.136(15) 0.135(15) -0.030(11) -0.036(10) 0.051(12)
C59 0.094(12) 0.17(2) 0.152(18) -0.021(13) -0.015(12) 0.079(16)
C60 0.098(13) 0.147(17) 0.135(16) 0.015(12) 0.055(12) 0.012(14)
C61 0.139(17) 0.072(11) 0.18(2) 0.001(11) 0.035(15) -0.001(12)
C62 0.096(14) 0.128(17) 0.25(3) 0.037(13) 0.050(16) 0.070(18)
C63 0.095(13) 0.113(15) 0.25(3) -0.001(12) 0.068(16) 0.028(17)

loop_
_atom_type_symbol
_atom_type_description
_atom_type_scat_dispersion_real
_atom_type_scat_dispersion_imag
_atom_type_scat_source
C C 0.0033 0.0016
;
International Tables for Crystallography
(1992, Vol. C, Tables 4.2.6.8 and 6.1.1.4)
;
H H 0.0000 0.0000
;
International Tables for Crystallography
(1992, Vol. C, Table 6.1.1.4)
;
N N 0.0061 0.0033
;
International Tables for Crystallography
(1992, Vol. C, Tables 4.2.6.8 and 6.1.1.4)
;
O O 0.0106 0.0060
;
International Tables for Crystallography
(1992, Vol. C, Tables 4.2.6.8 and 6.1.1.4)
;
P P 0.1023 0.0942
;
International Tables for Crystallography
(1992, Vol. C, Tables 4.2.6.8 and 6.1.1.4)
;
F F 0.0171 0.0103
;
International Tables for Crystallography
(1992, Vol. C, Tables 4.2.6.8 and 6.1.1.4)
;
Ir Ir -1.4442 7.9887
;
International Tables for Crystallography
(1992, Vol. C, Tables 4.2.6.8 and 6.1.1.4)
;

loop_
_geom_angle_atom_site_label_1
_geom_angle_atom_site_label_2
_geom_angle_atom_site_label_3
_geom_angle
_geom_angle_publ_flag
P1 Ir1 P2 71.91(8) yes
P1 Ir1 P3 158.50(8) yes
P1 Ir1 C1 97.3(3) yes
P1 Ir1 C2 95.0(3) yes
P2 Ir1 P3 93.28(8) yes
P2 Ir1 C1 167.9(3) yes
P2 Ir1 C2 96.8(3) yes
P3 Ir1 C1 95.5(3) yes
P3 Ir1 C2 102.3(3) yes
C1 Ir1 C2 89.5(4) yes
Ir1 P1 P2 53.70(7) yes
Ir1 P1 C3 94.3(3) yes
Ir1 P1 C8 121.5(4) yes
Ir1 P1 C14 116.9(3) yes
P2 P1 C3 42.2(3) yes
P2 P1 C8 137.5(4) yes
P2 P1 C14 116.0(4) yes
C3 P1 C8 109.9(4) yes
C3 P1 C14 110.7(4) yes
C8 P1 C14 103.3(5) yes
Ir1 P2 P1 54.39(7) yes
Ir1 P2 C3 95.2(3) yes
Ir1 P2 C4 115.7(3) yes
Ir1 P2 C20 118.2(3) yes
P1 P2 C3 42.4(3) yes
P1 P2 C4 133.4(3) yes
P1 P2 C20 116.5(3) yes
C3 P2 C4 109.2(4) yes
C3 P2 C20 110.0(4) yes
C4 P2 C20 107.7(5) yes
Ir1 P3 C6 110.4(3) yes
Ir1 P3 C7 108.5(4) yes
Ir1 P3 C26 118.9(3) yes
C6 P3 C7 105.6(4) yes
C6 P3 C26 105.1(5) yes
C7 P3 C26 107.5(5) yes
C7 P4 C32 103.1(5) yes
C7 P4 C38 96.8(5) yes
C32 P4 C38 103.1(5) yes
F1 P5 F2 91.6(6) yes
F1 P5 F3 89.7(5) yes
F1 P5 F4 90.5(5) yes
F1 P5 F5 89.0(5) yes
F1 P5 F6 177.8(5) yes
F2 P5 F3 91.6(6) yes
F2 P5 F4 177.8(6) yes
F2 P5 F5 88.8(6) yes
F2 P5 F6 90.6(5) yes
F3 P5 F4 89.1(5) yes
F3 P5 F5 178.6(5) yes
F3 P5 F6 90.6(5) yes
F4 P5 F5 90.6(5) yes
F4 P5 F6 87.3(5) yes
F5 P5 F6 90.8(5) yes
F7 P6 F8 88.0(11) yes
F7 P6 F9 78.3(10) yes
F7 P6 F10 124.0(11) yes
F7 P6 F11 92.9(9) yes
F7 P6 F12 164.1(11) yes
F7 P6 F13 88.8(11) yes
F7 P6 F14 34.4(10) yes
F7 P6 F15 60.6(11) yes
F7 P6 F16 142.7(10) yes
F8 P6 F9 93.0(10) yes
F8 P6 F10 147.1(12) yes
F8 P6 F11 88.1(9) yes
F8 P6 F12 88.4(11) yes
F8 P6 F13 176.5(11) yes
F8 P6 F14 119.7(11) yes
F8 P6 F15 27.9(11) yes
F8 P6 F16 59.4(11) yes
F9 P6 F10 86.9(9) yes
F9 P6 F11 171.1(8) yes
F9 P6 F12 117.4(10) yes
F9 P6 F13 85.1(9) yes
F9 P6 F14 90.1(10) yes
F9 P6 F15 91.8(10) yes
F9 P6 F16 85.6(10) yes
F10 P6 F11 97.0(9) yes
F10 P6 F12 63.0(11) yes
F10 P6 F13 35.9(11) yes
F10 P6 F14 93.2(11) yes
F10 P6 F15 174.7(12) yes
F10 P6 F16 87.8(11) yes
F11 P6 F12 71.5(10) yes
F11 P6 F13 93.3(9) yes
F11 P6 F14 81.7(10) yes
F11 P6 F15 85.0(9) yes
F11 P6 F16 102.6(9) yes
F12 P6 F13 95.0(10) yes
F12 P6 F14 140.5(11) yes
F12 P6 F15 113.4(11) yes
F12 P6 F16 43.6(10) yes
F13 P6 F14 57.4(11) yes
F13 P6 F15 149.1(12) yes
F13 P6 F16 123.3(11) yes
F14 P6 F15 91.9(11) yes
F14 P6 F16 175.5(11) yes
F15 P6 F16 87.0(11) yes
P6 F7 F14 70.1(18) yes
P6 F7 F15 59.3(11) yes
F14 F7 F15 123(3) yes
P6 F8 F15 73(3) yes
P6 F8 F16 58.9(11) yes
F15 F8 F16 131(3) yes
P6 F10 F12 57.5(10) yes
P6 F10 F13 72.7(16) yes
F12 F10 F13 123(2) yes
P6 F12 F10 59.5(10) yes
P6 F12 F16 68.5(14) yes
F10 F12 F16 101.3(18) yes
P6 F13 F10 71.4(16) yes
P6 F13 F14 58.9(10) yes
F10 F13 F14 130(2) yes
P6 F14 F7 75.5(19) yes
P6 F14 F13 63.7(12) yes
F7 F14 F13 131(3) yes
P6 F15 F7 60.1(11) yes
P6 F15 F8 79(3) yes
F7 F15 F8 138(3) yes
P6 F16 F8 61.7(11) yes
P6 F16 F12 67.9(14) yes
F8 F16 F12 107.0(19) yes
C52 O1 C55 107.7(9) yes
C56 O2 C59 108.5(14) yes
C60 O3 C63 102.9(14) yes
C1 N1 C44 176.6(9) yes
C2 N2 C48 178.8(10) yes
Ir1 C1 N1 176.7(8) yes
Ir1 C2 N2 174.5(8) yes
P1 C3 P2 95.5(4) yes
P2 C4 C5 112.6(6) yes
C4 C5 C6 114.6(8) yes
P3 C6 C5 114.2(6) yes
P3 C7 P4 119.2(6) yes
P1 C8 C9 118.3(8) yes
P1 C8 C13 121.5(7) yes
C9 C8 C13 120.1(9) yes
C8 C9 C10 118.1(10) yes
C9 C10 C11 122.7(11) yes
C10 C11 C12 119.8(11) yes
C11 C12 C13 120.8(11) yes
C8 C13 C12 118.6(10) yes
P1 C14 C15 123.1(8) yes
P1 C14 C19 116.8(8) yes
C15 C14 C19 120.1(9) yes
C14 C15 C16 118.4(11) yes
C15 C16 C17 119.8(13) yes
C16 C17 C18 121.6(12) yes
C17 C18 C19 119.8(13) yes
C14 C19 C18 120.1(11) yes
P2 C20 C21 119.5(7) yes
P2 C20 C25 121.1(8) yes
C21 C20 C25 119.3(9) yes
C20 C21 C22 119.7(10) yes
C21 C22 C23 121.0(11) yes
C22 C23 C24 120.5(12) yes
C23 C24 C25 119.1(13) yes
C20 C25 C24 120.3(11) yes
P3 C26 C27 119.4(7) yes
P3 C26 C31 123.3(7) yes
C27 C26 C31 117.3(8) yes
C26 C27 C28 120.8(9) yes
C27 C28 C29 121.3(9) yes
C28 C29 C30 119.9(10) yes
C29 C30 C31 119.0(10) yes
C26 C31 C30 121.6(9) yes
P4 C32 C33 125.0(9) yes
P4 C32 C37 116.1(9) yes
C33 C32 C37 118.8(10) yes
C32 C33 C34 116.8(11) yes
C33 C34 C35 120.2(11) yes
C34 C35 C36 121.5(12) yes
C35 C36 C37 119.7(12) yes
C32 C37 C36 122.8(12) yes
P4 C38 C39 123.7(9) yes
P4 C38 C43 117.9(10) yes
C39 C38 C43 118.3(12) yes
C38 C39 C40 119.2(12) yes
C39 C40 C41 119.4(13) yes
C40 C41 C42 116.8(14) yes
C41 C42 C43 123.7(14) yes
C38 C43 C42 122.4(15) yes
N1 C44 C45 105.3(8) yes
N1 C44 C46 105.8(8) yes
N1 C44 C47 109.6(9) yes
C45 C44 C46 110.7(9) yes
C45 C44 C47 112.5(9) yes
C46 C44 C47 112.5(10) yes
N2 C48 C49 107.4(9) yes
N2 C48 C50 106.4(9) yes
N2 C48 C51 107.5(10) yes
C49 C48 C50 110.2(11) yes
C49 C48 C51 114.1(10) yes
C50 C48 C51 110.9(10) yes
O1 C52 C53 109.1(12) yes
C52 C53 C54 105.8(13) yes
C53 C54 C55 102.4(11) yes
O1 C55 C54 104.6(10) yes
O2 C56 C57 106.3(16) yes
C56 C57 C58 107.4(15) yes
C57 C58 C59 100.9(16) yes
O2 C59 C58 104.9(16) yes
O3 C60 C61 107.6(16) yes
C60 C61 C62 101.6(16) yes
C61 C62 C63 106.6(18) yes
O3 C63 C62 112.0(17) yes
P1 Ir1 H1 85(4) no
P2 Ir1 H1 87(4) no
P3 Ir1 H1 79(4) no
C1 Ir1 H1 86(4) no
C2 Ir1 H1 176(4) no
P1 C3 H3A 112.648 no
P1 C3 H3B 112.645 no
P2 C3 H3A 112.653 no
P2 C3 H3B 112.661 no
H3A C3 H3B 110.137 no
P2 C4 H4A 109.072 no
P2 C4 H4B 109.076 no
C5 C4 H4A 109.063 no
C5 C4 H4B 109.066 no
H4A C4 H4B 107.814 no
C4 C5 H5A 108.591 no
C4 C5 H5B 108.602 no
C6 C5 H5A 108.611 no
C6 C5 H5B 108.602 no
H5A C5 H5B 107.575 no
P3 C6 H6A 108.711 no
P3 C6 H6B 108.710 no
C5 C6 H6A 108.706 no
C5 C6 H6B 108.708 no
H6A C6 H6B 107.630 no
P3 C7 H7A 107.514 no
P3 C7 H7B 107.504 no
P4 C7 H7A 107.513 no
P4 C7 H7B 107.517 no
H7A C7 H7B 106.985 no
C8 C9 H9 120.962 no
C10 C9 H9 120.971 no
C9 C10 H10 118.661 no
C11 C10 H10 118.667 no
C10 C11 H11 120.105 no
C12 C11 H11 120.075 no
C11 C12 H12 119.611 no
C13 C12 H12 119.616 no
C8 C13 H13 120.726 no
C12 C13 H13 120.711 no
C14 C15 H15 120.783 no
C16 C15 H15 120.770 no
C15 C16 H16 120.119 no
C17 C16 H16 120.102 no
C16 C17 H17 119.183 no
C18 C17 H17 119.177 no
C17 C18 H18 120.087 no
C19 C18 H18 120.099 no
C14 C19 H19 119.953 no
C18 C19 H19 119.955 no
C20 C21 H21 120.131 no
C22 C21 H21 120.134 no
C21 C22 H22 119.527 no
C23 C22 H22 119.521 no
C22 C23 H23 119.768 no
C24 C23 H23 119.754 no
C23 C24 H24 120.456 no
C25 C24 H24 120.435 no
C20 C25 H25 119.843 no
C24 C25 H25 119.830 no
C26 C27 H27 119.576 no
C28 C27 H27 119.579 no
C27 C28 H28 119.346 no
C29 C28 H28 119.339 no
C28 C29 H29 120.049 no
C30 C29 H29 120.043 no
C29 C30 H30 120.506 no
C31 C30 H30 120.508 no
C26 C31 H31 119.168 no
C30 C31 H31 119.190 no
C32 C33 H33 121.574 no
C34 C33 H33 121.589 no
C33 C34 H34 119.876 no
C35 C34 H34 119.899 no
C34 C35 H35 119.258 no
C36 C35 H35 119.274 no
C35 C36 H36 120.167 no
C37 C36 H36 120.177 no
C32 C37 H37 118.625 no
C36 C37 H37 118.608 no
C38 C39 H39 120.436 no
C40 C39 H39 120.405 no
C39 C40 H40 120.306 no
C41 C40 H40 120.297 no
C40 C41 H41 121.581 no
C42 C41 H41 121.588 no
C41 C42 H42 118.132 no
C43 C42 H42 118.126 no
C38 C43 H43 118.772 no
C42 C43 H43 118.785 no
C44 C45 H45A 109.462 no
C44 C45 H45B 109.472 no
C44 C45 H45C 109.461 no
H45A C45 H45B 109.472 no
H45A C45 H45C 109.471 no
H45B C45 H45C 109.489 no
C44 C46 H46A 109.463 no
C44 C46 H46B 109.473 no
C44 C46 H46C 109.477 no
H46A C46 H46B 109.467 no
H46A C46 H46C 109.478 no
H46B C46 H46C 109.469 no
C44 C47 H47A 109.462 no
C44 C47 H47B 109.470 no
C44 C47 H47C 109.475 no
H47A C47 H47B 109.473 no
H47A C47 H47C 109.473 no
H47B C47 H47C 109.475 no
C48 C49 H49A 109.466 no
C48 C49 H49B 109.474 no
C48 C49 H49C 109.470 no
H49A C49 H49B 109.470 no
H49A C49 H49C 109.478 no
H49B C49 H49C 109.470 no
C48 C50 H50A 109.454 no
C48 C50 H50B 109.470 no
C48 C50 H50C 109.470 no
H50A C50 H50B 109.484 no
H50A C50 H50C 109.468 no
H50B C50 H50C 109.481 no
C48 C51 H51A 109.469 no
C48 C51 H51B 109.468 no
C48 C51 H51C 109.472 no
H51A C51 H51B 109.467 no
H51A C51 H51C 109.479 no
H51B C51 H51C 109.472 no
O1 C52 H52A 109.856 no
O1 C52 H52B 109.862 no
C53 C52 H52A 109.869 no
C53 C52 H52B 109.866 no
H52A C52 H52B 108.274 no
C52 C53 H53A 110.580 no
C52 C53 H53B 110.588 no
C54 C53 H53A 110.595 no
C54 C53 H53B 110.585 no
H53A C53 H53B 108.725 no
C53 C54 H54A 111.294 no
C53 C54 H54B 111.277 no
C55 C54 H54A 111.293 no
C55 C54 H54B 111.282 no
H54A C54 H54B 109.182 no
O1 C55 H55A 110.831 no
O1 C55 H55B 110.823 no
C54 C55 H55A 110.831 no
C54 C55 H55B 110.827 no
H55A C55 H55B 108.879 no
O2 C56 H56A 110.471 no
O2 C56 H56B 110.466 no
C57 C56 H56A 110.470 no
C57 C56 H56B 110.473 no
H56A C56 H56B 108.674 no
C56 C57 H57A 110.234 no
C56 C57 H57B 110.226 no
C58 C57 H57A 110.217 no
C58 C57 H57B 110.216 no
H57A C57 H57B 108.509 no
C57 C58 H58A 111.602 no
C57 C58 H58B 111.593 no
C59 C58 H58A 111.598 no
C59 C58 H58B 111.588 no
H58A C58 H58B 109.397 no
O2 C59 H59A 110.760 no
O2 C59 H59B 110.787 no
C58 C59 H59A 110.781 no
C58 C59 H59B 110.779 no
H59A C59 H59B 108.856 no
O3 C60 H60A 110.199 no
O3 C60 H60B 110.210 no
C61 C60 H60A 110.197 no
C61 C60 H60B 110.205 no
H60A C60 H60B 108.473 no
C60 C61 H61A 111.455 no
C60 C61 H61B 111.431 no
C62 C61 H61A 111.443 no
C62 C61 H61B 111.453 no
H61A C61 H61B 109.290 no
C61 C62 H62A 110.402 no
C61 C62 H62B 110.403 no
C63 C62 H62A 110.394 no
C63 C62 H62B 110.413 no
H62A C62 H62B 108.610 no
O3 C63 H63A 109.224 no
O3 C63 H63B 109.207 no
C62 C63 H63A 109.217 no
C62 C63 H63B 109.208 no
H63A C63 H63B 107.898 no

loop_
_geom_bond_atom_site_label_1
_geom_bond_atom_site_label_2
_geom_bond_distance
_geom_bond_publ_flag
Ir1 P1 2.325(3) yes
Ir1 P2 2.305(3) yes
Ir1 P3 2.335(3) yes
Ir1 C1 1.985(10) yes
Ir1 C2 2.046(9) yes
P1 P2 2.718(3) yes
P1 C3 1.841(9) yes
P1 C8 1.819(10) yes
P1 C14 1.820(10) yes
P2 C3 1.833(9) yes
P2 C4 1.808(9) yes
P2 C20 1.809(9) yes
P3 C6 1.834(9) yes
P3 C7 1.844(10) yes
P3 C26 1.799(9) yes
P4 C7 1.815(10) yes
P4 C32 1.842(11) yes
P4 C38 1.862(11) yes
P5 F1 1.590(9) yes
P5 F2 1.561(11) yes
P5 F3 1.557(9) yes
P5 F4 1.586(11) yes
P5 F5 1.595(9) yes
P5 F6 1.589(9) yes
P6 F7 1.58(2) yes
P6 F8 1.61(3) yes
P6 F9 1.557(11) yes
P6 F10 1.593(19) yes
P6 F11 1.563(11) yes
P6 F12 1.56(2) yes
P6 F13 1.606(19) yes
P6 F14 1.53(3) yes
P6 F15 1.57(2) yes
P6 F16 1.57(2) yes
F7 F14 0.92(3) yes
F7 F15 1.59(3) yes
F8 F15 0.77(3) yes
F8 F16 1.57(3) yes
F10 F12 1.65(3) yes
F10 F13 0.98(3) yes
F12 F16 1.16(3) yes
F13 F14 1.51(3) yes
O1 C52 1.419(17) yes
O1 C55 1.428(14) yes
O2 C56 1.38(3) yes
O2 C59 1.44(3) yes
O3 C60 1.46(3) yes
O3 C63 1.37(3) yes
N1 C1 1.168(12) yes
N1 C44 1.474(11) yes
N2 C2 1.138(12) yes
N2 C48 1.480(14) yes
C4 C5 1.537(13) yes
C5 C6 1.551(12) yes
C8 C9 1.388(14) yes
C8 C13 1.405(14) yes
C9 C10 1.377(16) yes
C10 C11 1.338(18) yes
C11 C12 1.367(17) yes
C12 C13 1.382(15) yes
C14 C15 1.377(14) yes
C14 C19 1.361(15) yes
C15 C16 1.413(17) yes
C16 C17 1.32(3) yes
C17 C18 1.36(2) yes
C18 C19 1.363(18) yes
C20 C21 1.396(14) yes
C20 C25 1.380(14) yes
C21 C22 1.378(16) yes
C22 C23 1.355(18) yes
C23 C24 1.39(2) yes
C24 C25 1.395(18) yes
C26 C27 1.396(12) yes
C26 C31 1.417(13) yes
C27 C28 1.358(14) yes
C28 C29 1.379(15) yes
C29 C30 1.390(15) yes
C30 C31 1.373(14) yes
C32 C33 1.449(17) yes
C32 C37 1.366(16) yes
C33 C34 1.397(16) yes
C34 C35 1.416(19) yes
C35 C36 1.323(19) yes
C36 C37 1.372(17) yes
C38 C39 1.380(17) yes
C38 C43 1.325(17) yes
C39 C40 1.40(2) yes
C40 C41 1.41(3) yes
C41 C42 1.32(3) yes
C42 C43 1.32(3) yes
C44 C45 1.521(16) yes
C44 C46 1.505(14) yes
C44 C47 1.496(17) yes
C48 C49 1.551(17) yes
C48 C50 1.518(17) yes
C48 C51 1.510(19) yes
C52 C53 1.45(2) yes
C53 C54 1.54(2) yes
C54 C55 1.524(18) yes
C56 C57 1.46(3) yes
C57 C58 1.51(3) yes
C58 C59 1.47(3) yes
C60 C61 1.48(3) yes
C61 C62 1.50(3) yes
C62 C63 1.41(3) yes
Ir1 H1 1.51(10) no
C3 H3A 0.990 no
C3 H3B 0.990 no
C4 H4A 0.990 no
C4 H4B 0.990 no
C5 H5A 0.990 no
C5 H5B 0.990 no
C6 H6A 0.990 no
C6 H6B 0.990 no
C7 H7A 0.990 no
C7 H7B 0.990 no
C9 H9 0.950 no
C10 H10 0.950 no
C11 H11 0.950 no
C12 H12 0.950 no
C13 H13 0.950 no
C15 H15 0.950 no
C16 H16 0.950 no
C17 H17 0.950 no
C18 H18 0.950 no
C19 H19 0.950 no
C21 H21 0.950 no
C22 H22 0.950 no
C23 H23 0.950 no
C24 H24 0.950 no
C25 H25 0.950 no
C27 H27 0.950 no
C28 H28 0.950 no
C29 H29 0.950 no
C30 H30 0.950 no
C31 H31 0.950 no
C33 H33 0.950 no
C34 H34 0.950 no
C35 H35 0.950 no
C36 H36 0.950 no
C37 H37 0.950 no
C39 H39 0.950 no
C40 H40 0.950 no
C41 H41 0.950 no
C42 H42 0.950 no
C43 H43 0.950 no
C45 H45A 0.980 no
C45 H45B 0.980 no
C45 H45C 0.980 no
C46 H46A 0.980 no
C46 H46B 0.980 no
C46 H46C 0.980 no
C47 H47A 0.980 no
C47 H47B 0.980 no
C47 H47C 0.980 no
C49 H49A 0.980 no
C49 H49B 0.980 no
C49 H49C 0.980 no
C50 H50A 0.980 no
C50 H50B 0.980 no
C50 H50C 0.980 no
C51 H51A 0.980 no
C51 H51B 0.980 no
C51 H51C 0.980 no
C52 H52A 0.990 no
C52 H52B 0.990 no
C53 H53A 0.990 no
C53 H53B 0.990 no
C54 H54A 0.990 no
C54 H54B 0.990 no
C55 H55A 0.990 no
C55 H55B 0.990 no
C56 H56A 0.990 no
C56 H56B 0.990 no
C57 H57A 0.990 no
C57 H57B 0.990 no
C58 H58A 0.990 no
C58 H58B 0.990 no
C59 H59A 0.990 no
C59 H59B 0.990 no
C60 H60A 0.990 no
C60 H60B 0.990 no
C61 H61A 0.990 no
C61 H61B 0.990 no
C62 H62A 0.990 no
C62 H62B 0.990 no
C63 H63A 0.990 no
C63 H63B 0.990 no
